data_4072926
loop_
_publ_author_name
'Wagner, Harald'
'Baumgartner, Judith'
'Marschner, Christoph'

_publ_section_title
;
 1,1&#x2018;-Oligosilylferrocene Compounds
;
_journal_issue 7
_journal_name_full Organometallics
_journal_page_first 1762
_journal_paper_doi 10.1021/om061138e
_journal_volume 26
_journal_year 2007
_chemical_formula_sum 'C32.5 H65 Fe Mg O2 Si6'
_chemical_formula_weight 736.54
_chemical_name_systematic
;
 ?
;
_space_group_IT_number 14
_symmetry_cell_setting monoclinic
_symmetry_space_group_name_Hall '-P 2yn'
_symmetry_space_group_name_H-M 'P 1 21/n 1'
_atom_sites_solution_hydrogens geom
_atom_sites_solution_primary direct
_atom_sites_solution_secondary difmap
_audit_creation_method SHELXL-97
_cell_angle_alpha 90.00
_cell_angle_beta 92.00(3)
_cell_angle_gamma 90.00
_cell_formula_units_Z 4
_cell_length_a 13.692(3)
_cell_length_b 18.305(4)
_cell_length_c 17.250(3)
_cell_measurement_temperature 133(2)
_cell_volume 4320.8(15)
_computing_cell_refinement 'Bruker XSCANS'
_computing_data_collection 'Bruker XSCANS'
_computing_data_reduction 'Bruker SHELXTL'
_computing_molecular_graphics 'Bruker SHELXTL'
_computing_publication_material 'Bruker SHELXTL'
_computing_structure_refinement 'SHELXL-97 (Sheldrick, 1997)'
_computing_structure_solution 'SHELXS-97 (Sheldrick, 1990)'
_diffrn_ambient_temperature 133(2)
_diffrn_measured_fraction_theta_full 0.993
_diffrn_measured_fraction_theta_max 0.993
_diffrn_measurement_device_type 'Bruker P4'
_diffrn_measurement_method '\w scans'
_diffrn_radiation_monochromator graphite
_diffrn_radiation_source 'fine-focus sealed tube'
_diffrn_radiation_type MoK\a
_diffrn_radiation_wavelength 0.71073
_diffrn_reflns_av_R_equivalents 0.0376
_diffrn_reflns_av_sigmaI/netI 0.0388
_diffrn_reflns_limit_h_max 16
_diffrn_reflns_limit_h_min -17
_diffrn_reflns_limit_k_max 22
_diffrn_reflns_limit_k_min -22
_diffrn_reflns_limit_l_max 21
_diffrn_reflns_limit_l_min -21
_diffrn_reflns_number 33637
_diffrn_reflns_theta_full 26.37
_diffrn_reflns_theta_max 26.37
_diffrn_reflns_theta_min 1.62
_exptl_absorpt_coefficient_mu 0.555
_exptl_absorpt_correction_T_max 0.8085
_exptl_absorpt_correction_T_min 0.7688
_exptl_absorpt_correction_type SADABS
_exptl_absorpt_process_details XPREP
_exptl_crystal_colour orange
_exptl_crystal_density_diffrn 1.132
_exptl_crystal_density_method 'not measured'
_exptl_crystal_description blocks
_exptl_crystal_F_000 1592
_exptl_crystal_size_max 0.50
_exptl_crystal_size_mid 0.40
_exptl_crystal_size_min 0.40
_refine_diff_density_max 0.527
_refine_diff_density_min -0.275
_refine_diff_density_rms 0.064
_refine_ls_extinction_method none
_refine_ls_goodness_of_fit_ref 1.066
_refine_ls_hydrogen_treatment mixed
_refine_ls_matrix_type full
_refine_ls_number_parameters 400
_refine_ls_number_reflns 8769
_refine_ls_number_restraints 0
_refine_ls_restrained_S_all 1.066
_refine_ls_R_factor_all 0.0631
_refine_ls_R_factor_gt 0.0480
_refine_ls_shift/su_max 0.053
_refine_ls_shift/su_mean 0.001
_refine_ls_structure_factor_coef Fsqd
_refine_ls_weighting_details 'calc w=1/[\s^2^(Fo^2^)+(0.0850P)^2^+0.0000P] where P=(Fo^2^+2Fc^2^)/3'
_refine_ls_weighting_scheme calc
_refine_ls_wR_factor_gt 0.1311
_refine_ls_wR_factor_ref 0.1377
_reflns_number_gt 6720
_reflns_number_total 8769
_reflns_threshold_expression >2sigma(I)
_cod_data_source_file om061138esi20070130_091118.cif
_cod_data_source_block 326j_8
_cod_depositor_comments
;
The following automatic conversions were performed:

'_symmetry_cell_setting' value 'Monoclinic' changed to 'monoclinic'
according to /home/saulius/struct/CIF-dictionaries/cif_core.dic
dictionary named 'cif_core.dic' version 2.4.1 from 2010-06-29.

Automatic conversion script
Id: cif_fix_values 1715 2011-07-08 13:25:40Z adriana 
;
_cod_original_sg_symbol_H-M P2(1)/n
_cod_original_formula_sum 'C32.50 H65 Fe Mg O2 Si6'
_cod_database_code 4072926

loop_
_symmetry_equiv_pos_as_xyz
'x, y, z'
'-x+1/2, y+1/2, -z+1/2'
'-x, -y, -z'
'x-1/2, -y-1/2, z-1/2'

loop_
_atom_site_label
_atom_site_type_symbol
_atom_site_fract_x
_atom_site_fract_y
_atom_site_fract_z
_atom_site_U_iso_or_equiv
_atom_site_adp_type
_atom_site_occupancy
_atom_site_symmetry_multiplicity
_atom_site_calc_flag
_atom_site_refinement_flags
Fe1 Fe 0.05872(2) 0.142640(19) 0.555334(18) 0.03703(12) Uani 1 1 d .
Mg1 Mg 0.09901(6) 0.21159(4) 0.78909(4) 0.0379(2) Uani 1 1 d .
Si1 Si 0.24434(5) 0.20148(4) 0.69154(4) 0.03851(17) Uani 1 1 d .
Si2 Si 0.38521(6) 0.13412(5) 0.72437(5) 0.0548(2) Uani 1 1 d .
Si3 Si 0.30514(7) 0.30706(5) 0.63224(6) 0.0632(2) Uani 1 1 d .
Si4 Si -0.07615(5) 0.18434(3) 0.72265(4) 0.03486(16) Uani 1 1 d .
Si5 Si -0.16189(5) 0.07578(4) 0.74646(5) 0.0488(2) Uani 1 1 d .
Si6 Si -0.19351(6) 0.27766(4) 0.73156(4) 0.0499(2) Uani 1 1 d .
O1 O 0.10768(14) 0.30465(10) 0.85540(11) 0.0553(5) Uani 1 1 d .
O2 O 0.12576(16) 0.14705(11) 0.88524(11) 0.0589(5) Uani 1 1 d .
C1 C 0.19322(17) 0.13686(13) 0.61399(14) 0.0375(5) Uani 1 1 d .
C2 C 0.20405(19) 0.13524(16) 0.53113(15) 0.0505(7) Uani 1 1 d .
H2 H 0.2402 0.1694 0.5021 0.061 Uiso 1 1 calc R
C3 C 0.1519(2) 0.07434(17) 0.49997(17) 0.0593(8) Uani 1 1 d .
H3 H 0.1476 0.0609 0.4468 0.071 Uiso 1 1 calc R
C4 C 0.1078(2) 0.03725(15) 0.56070(17) 0.0526(7) Uani 1 1 d .
H4 H 0.0683 -0.0053 0.5560 0.063 Uiso 1 1 calc R
C5 C 0.13308(18) 0.07488(13) 0.63058(15) 0.0417(6) Uani 1 1 d .
H5 H 0.1132 0.0611 0.6807 0.050 Uiso 1 1 calc R
C6 C -0.05667(17) 0.18807(12) 0.61443(13) 0.0359(5) Uani 1 1 d .
C7 C 0.00135(19) 0.24299(14) 0.57850(14) 0.0425(6) Uani 1 1 d .
H7 H 0.0344 0.2817 0.6051 0.051 Uiso 1 1 calc R
C8 C 0.0020(2) 0.23076(17) 0.49704(15) 0.0537(7) Uani 1 1 d .
H8 H 0.0347 0.2597 0.4603 0.064 Uiso 1 1 calc R
C9 C -0.0545(2) 0.16809(17) 0.48062(15) 0.0536(7) Uani 1 1 d .
H9 H -0.0664 0.1471 0.4308 0.064 Uiso 1 1 calc R
C10 C -0.09057(19) 0.14157(14) 0.55174(15) 0.0449(6) Uani 1 1 d .
H10 H -0.1308 0.0997 0.5570 0.054 Uiso 1 1 calc R
C11 C 0.3470(3) 0.0447(2) 0.7683(2) 0.0906(12) Uani 1 1 d .
H11A H 0.4022 0.0106 0.7689 0.136 Uiso 1 1 calc R
H11B H 0.2924 0.0241 0.7373 0.136 Uiso 1 1 calc R
H11C H 0.3267 0.0531 0.8215 0.136 Uiso 1 1 calc R
C12 C 0.4719(3) 0.1803(2) 0.7957(2) 0.0812(11) Uani 1 1 d .
H12A H 0.5253 0.1468 0.8101 0.122 Uiso 1 1 calc R
H12B H 0.4369 0.1939 0.8422 0.122 Uiso 1 1 calc R
H12C H 0.4987 0.2243 0.7720 0.122 Uiso 1 1 calc R
C13 C 0.4548(3) 0.1107(3) 0.6357(2) 0.0900(12) Uani 1 1 d .
H13A H 0.4817 0.1554 0.6136 0.135 Uiso 1 1 calc R
H13B H 0.4107 0.0873 0.5972 0.135 Uiso 1 1 calc R
H13C H 0.5083 0.0772 0.6500 0.135 Uiso 1 1 calc R
C14 C 0.3947(4) 0.2890(3) 0.5522(3) 0.1250(19) Uani 1 1 d .
H14A H 0.4174 0.3356 0.5314 0.187 Uiso 1 1 calc R
H14B H 0.3619 0.2609 0.5105 0.187 Uiso 1 1 calc R
H14C H 0.4507 0.2613 0.5734 0.187 Uiso 1 1 calc R
C15 C 0.3778(4) 0.3634(2) 0.7026(3) 0.1101(16) Uani 1 1 d .
H15A H 0.4050 0.4055 0.6758 0.165 Uiso 1 1 calc R
H15B H 0.4311 0.3339 0.7255 0.165 Uiso 1 1 calc R
H15C H 0.3356 0.3804 0.7436 0.165 Uiso 1 1 calc R
C16 C 0.2094(4) 0.3665(2) 0.5895(4) 0.143(2) Uani 1 1 d .
H16A H 0.1631 0.3796 0.6293 0.214 Uiso 1 1 calc R
H16B H 0.1747 0.3406 0.5471 0.214 Uiso 1 1 calc R
H16C H 0.2392 0.4110 0.5693 0.214 Uiso 1 1 calc R
C17 C -0.0861(3) -0.00779(16) 0.7298(2) 0.0728(10) Uani 1 1 d .
H17A H -0.0288 -0.0075 0.7655 0.109 Uiso 1 1 calc R
H17B H -0.0646 -0.0080 0.6762 0.109 Uiso 1 1 calc R
H17C H -0.1252 -0.0516 0.7389 0.109 Uiso 1 1 calc R
C18 C -0.2775(2) 0.0621(2) 0.6850(2) 0.0810(11) Uani 1 1 d .
H18A H -0.3066 0.0148 0.6975 0.121 Uiso 1 1 calc R
H18B H -0.2619 0.0631 0.6300 0.121 Uiso 1 1 calc R
H18C H -0.3239 0.1012 0.6956 0.121 Uiso 1 1 calc R
C19 C -0.2018(3) 0.0744(2) 0.8489(2) 0.0922(13) Uani 1 1 d .
H19A H -0.2321 0.0272 0.8598 0.138 Uiso 1 1 calc R
H19B H -0.2492 0.1136 0.8565 0.138 Uiso 1 1 calc R
H19C H -0.1449 0.0817 0.8842 0.138 Uiso 1 1 calc R
C20 C -0.2985(3) 0.2659(2) 0.6588(2) 0.0848(11) Uani 1 1 d .
H20A H -0.3382 0.2239 0.6736 0.127 Uiso 1 1 calc R
H20B H -0.2728 0.2575 0.6072 0.127 Uiso 1 1 calc R
H20C H -0.3389 0.3101 0.6578 0.127 Uiso 1 1 calc R
C21 C -0.2482(3) 0.2858(2) 0.8303(2) 0.0866(12) Uani 1 1 d .
H21A H -0.2902 0.3291 0.8314 0.130 Uiso 1 1 calc R
H21B H -0.1957 0.2905 0.8700 0.130 Uiso 1 1 calc R
H21C H -0.2870 0.2422 0.8406 0.130 Uiso 1 1 calc R
C22 C -0.1348(3) 0.36740(17) 0.7075(3) 0.0858(12) Uani 1 1 d .
H22A H -0.1819 0.4070 0.7140 0.129 Uiso 1 1 calc R
H22B H -0.1143 0.3665 0.6536 0.129 Uiso 1 1 calc R
H22C H -0.0777 0.3754 0.7423 0.129 Uiso 1 1 calc R
C23 C 0.1901(3) 0.3540(3) 0.8618(3) 0.1134(18) Uani 1 1 d .
H23A H 0.1970 0.3812 0.8126 0.136 Uiso 1 1 calc R
H23B H 0.2512 0.3263 0.8727 0.136 Uiso 1 1 calc R
C24 C 0.1722(4) 0.4043(3) 0.9248(3) 0.1104(16) Uani 1 1 d .
H24A H 0.2078 0.3888 0.9730 0.133 Uiso 1 1 calc R
H24B H 0.1931 0.4544 0.9115 0.133 Uiso 1 1 calc R
C25 C 0.0674(5) 0.4014(3) 0.9343(3) 0.135(2) Uani 1 1 d .
H25A H 0.0345 0.4405 0.9035 0.162 Uiso 1 1 calc R
H25B H 0.0521 0.4081 0.9895 0.162 Uiso 1 1 calc R
C26 C 0.0346(3) 0.3296(2) 0.9069(2) 0.0921(13) Uani 1 1 d .
H26A H 0.0289 0.2955 0.9511 0.110 Uiso 1 1 calc R
H26B H -0.0297 0.3334 0.8793 0.110 Uiso 1 1 calc R
C27 C 0.1985(5) 0.1603(3) 0.9454(3) 0.139(2) Uani 1 1 d .
H27A H 0.1845 0.2057 0.9741 0.167 Uiso 1 1 calc R
H27B H 0.2645 0.1637 0.9241 0.167 Uiso 1 1 calc R
C28 C 0.1894(8) 0.0943(3) 0.9962(4) 0.207(5) Uani 1 1 d .
H28A H 0.2509 0.0660 0.9956 0.249 Uiso 1 1 calc R
H28B H 0.1795 0.1103 1.0502 0.249 Uiso 1 1 calc R
C29 C 0.1181(6) 0.0531(5) 0.9739(5) 0.197(4) Uani 1 1 d .
H29A H 0.0634 0.0576 1.0097 0.236 Uiso 1 1 calc R
H29B H 0.1392 0.0014 0.9729 0.236 Uiso 1 1 calc R
C30 C 0.0881(5) 0.0770(3) 0.8975(3) 0.139(2) Uani 1 1 d .
H30A H 0.1127 0.0427 0.8583 0.167 Uiso 1 1 calc R
H30B H 0.0159 0.0780 0.8923 0.167 Uiso 1 1 calc R
C31 C 0.4681(6) 0.0560(4) -0.0188(4) 0.140(2) Uani 1 1 d .
H31A H 0.4417 0.0865 -0.0621 0.167 Uiso 1 1 calc R
H31B H 0.4985 0.0904 0.0191 0.167 Uiso 1 1 calc R
C32 C 0.3813(6) 0.0273(5) 0.0194(6) 0.098(3) Uani 0.50 1 d P
H32A H 0.3506 0.0614 0.0558 0.118 Uiso 0.50 1 calc PR
H32B H 0.3327 0.0027 -0.0155 0.118 Uiso 0.50 1 calc PR
C33 C 0.4504(7) -0.0163(4) 0.0510(4) 0.175(3) Uani 1 1 d .
H33A H 0.4130 -0.0544 0.0779 0.210 Uiso 1 1 calc R
H33B H 0.4813 0.0138 0.0928 0.210 Uiso 1 1 calc R

loop_
_atom_site_aniso_label
_atom_site_aniso_U_11
_atom_site_aniso_U_22
_atom_site_aniso_U_33
_atom_site_aniso_U_23
_atom_site_aniso_U_13
_atom_site_aniso_U_12
Fe1 0.0370(2) 0.0438(2) 0.02995(19) -0.00666(14) -0.00286(13) -0.00133(14)
Mg1 0.0395(4) 0.0422(5) 0.0318(4) -0.0037(3) -0.0006(3) -0.0033(3)
Si1 0.0344(3) 0.0444(4) 0.0367(4) -0.0090(3) -0.0003(3) -0.0058(3)
Si2 0.0406(4) 0.0699(6) 0.0530(5) -0.0150(4) -0.0115(3) 0.0045(4)
Si3 0.0653(6) 0.0528(5) 0.0716(6) -0.0008(4) 0.0037(4) -0.0204(4)
Si4 0.0337(3) 0.0350(3) 0.0358(3) 0.0018(3) 0.0003(3) 0.0016(3)
Si5 0.0423(4) 0.0456(4) 0.0581(5) 0.0143(3) -0.0039(3) -0.0065(3)
Si6 0.0523(5) 0.0516(5) 0.0463(4) 0.0017(3) 0.0060(3) 0.0168(3)
O1 0.0545(11) 0.0580(12) 0.0538(11) -0.0190(9) 0.0101(9) -0.0126(9)
O2 0.0691(13) 0.0668(13) 0.0398(10) 0.0065(9) -0.0098(9) -0.0016(10)
C1 0.0304(12) 0.0460(14) 0.0358(12) -0.0096(10) -0.0010(9) -0.0001(10)
C2 0.0397(14) 0.0716(19) 0.0405(14) -0.0130(12) 0.0068(11) -0.0009(13)
C3 0.0488(16) 0.083(2) 0.0455(15) -0.0305(15) -0.0011(13) 0.0096(15)
C4 0.0456(15) 0.0435(15) 0.0675(18) -0.0226(13) -0.0127(13) 0.0056(12)
C5 0.0381(13) 0.0425(14) 0.0440(13) -0.0054(11) -0.0056(10) 0.0042(11)
C6 0.0327(12) 0.0385(13) 0.0362(12) 0.0005(9) -0.0032(9) 0.0053(10)
C7 0.0501(15) 0.0377(13) 0.0396(13) 0.0023(10) -0.0009(11) 0.0014(11)
C8 0.0621(18) 0.0609(18) 0.0381(14) 0.0114(12) -0.0004(12) 0.0059(14)
C9 0.0521(16) 0.0717(19) 0.0359(14) -0.0033(13) -0.0125(12) 0.0076(14)
C10 0.0366(13) 0.0515(15) 0.0457(14) -0.0046(11) -0.0098(11) -0.0018(11)
C11 0.093(3) 0.070(2) 0.107(3) 0.004(2) -0.032(2) 0.008(2)
C12 0.058(2) 0.111(3) 0.073(2) -0.017(2) -0.0267(17) -0.0065(19)
C13 0.054(2) 0.131(3) 0.085(3) -0.038(2) 0.0030(18) 0.022(2)
C14 0.141(5) 0.128(4) 0.109(4) 0.000(3) 0.056(3) -0.048(4)
C15 0.104(3) 0.097(3) 0.129(4) -0.014(3) 0.005(3) -0.061(3)
C16 0.105(4) 0.081(3) 0.240(7) 0.070(4) -0.036(4) -0.034(3)
C17 0.069(2) 0.0416(17) 0.106(3) 0.0053(16) -0.0204(19) -0.0035(15)
C18 0.0523(19) 0.077(2) 0.112(3) 0.025(2) -0.0228(18) -0.0204(17)
C19 0.108(3) 0.094(3) 0.076(2) 0.024(2) 0.026(2) -0.029(2)
C20 0.074(2) 0.095(3) 0.084(2) 0.008(2) -0.0185(19) 0.034(2)
C21 0.089(3) 0.101(3) 0.071(2) -0.003(2) 0.025(2) 0.033(2)
C22 0.106(3) 0.0447(19) 0.107(3) 0.0057(18) 0.021(2) 0.0203(18)
C23 0.094(3) 0.105(3) 0.143(4) -0.060(3) 0.042(3) -0.051(3)
C24 0.104(3) 0.098(3) 0.128(4) -0.058(3) -0.008(3) -0.027(3)
C25 0.169(5) 0.103(4) 0.138(4) -0.070(3) 0.075(4) -0.046(3)
C26 0.088(3) 0.095(3) 0.096(3) -0.044(2) 0.038(2) -0.018(2)
C27 0.204(6) 0.100(3) 0.107(4) 0.005(3) -0.094(4) -0.001(4)
C28 0.400(15) 0.108(4) 0.104(4) 0.035(3) -0.135(7) -0.012(6)
C29 0.174(7) 0.213(8) 0.198(7) 0.158(7) -0.066(5) -0.057(6)
C30 0.151(5) 0.112(4) 0.148(5) 0.071(3) -0.068(4) -0.052(3)
C31 0.176(7) 0.124(5) 0.117(4) 0.014(4) -0.011(4) -0.032(5)
C32 0.070(5) 0.106(7) 0.120(7) -0.015(6) 0.000(5) 0.020(5)
C33 0.221(9) 0.177(7) 0.126(5) 0.001(5) -0.022(5) 0.053(6)

loop_
_atom_type_symbol
_atom_type_description
_atom_type_scat_dispersion_real
_atom_type_scat_dispersion_imag
_atom_type_scat_source
C C 0.0033 0.0016 'International Tables Vol C Tables 4.2.6.8 and 6.1.1.4'
H H 0.0000 0.0000 'International Tables Vol C Tables 4.2.6.8 and 6.1.1.4'
Mg Mg 0.0486 0.0363 'International Tables Vol C Tables 4.2.6.8 and 6.1.1.4'
Si Si 0.0817 0.0704 'International Tables Vol C Tables 4.2.6.8 and 6.1.1.4'
Fe Fe 0.3463 0.8444 'International Tables Vol C Tables 4.2.6.8 and 6.1.1.4'
O O 0.0106 0.0060 'International Tables Vol C Tables 4.2.6.8 and 6.1.1.4'

loop_
_geom_angle_atom_site_label_1
_geom_angle_atom_site_label_2
_geom_angle_atom_site_label_3
_geom_angle
_geom_angle_site_symmetry_1
_geom_angle_site_symmetry_3
C9 Fe1 C8 40.38(12) . .
C9 Fe1 C5 153.35(11) . .
C8 Fe1 C5 165.17(11) . .
C9 Fe1 C7 68.19(11) . .
C8 Fe1 C7 40.80(10) . .
C5 Fe1 C7 127.49(10) . .
C9 Fe1 C10 40.88(11) . .
C8 Fe1 C10 68.24(12) . .
C5 Fe1 C10 119.32(11) . .
C7 Fe1 C10 67.88(10) . .
C9 Fe1 C4 119.13(12) . .
C8 Fe1 C4 152.57(11) . .
C5 Fe1 C4 40.69(10) . .
C7 Fe1 C4 165.46(11) . .
C10 Fe1 C4 108.63(11) . .
C9 Fe1 C3 108.53(12) . .
C8 Fe1 C3 119.07(12) . .
C5 Fe1 C3 67.68(11) . .
C7 Fe1 C3 152.99(12) . .
C10 Fe1 C3 128.28(11) . .
C4 Fe1 C3 40.10(12) . .
C9 Fe1 C2 127.50(11) . .
C8 Fe1 C2 107.89(12) . .
C5 Fe1 C2 67.89(11) . .
C7 Fe1 C2 118.78(11) . .
C10 Fe1 C2 165.83(10) . .
C4 Fe1 C2 68.10(12) . .
C3 Fe1 C2 40.52(11) . .
C9 Fe1 C1 164.78(11) . .
C8 Fe1 C1 126.69(11) . .
C5 Fe1 C1 40.87(10) . .
C7 Fe1 C1 106.95(10) . .
C10 Fe1 C1 152.29(10) . .
C4 Fe1 C1 69.17(10) . .
C3 Fe1 C1 68.83(10) . .
C2 Fe1 C1 40.94(10) . .
C9 Fe1 C6 69.19(10) . .
C8 Fe1 C6 69.11(10) . .
C5 Fe1 C6 107.54(10) . .
C7 Fe1 C6 40.70(10) . .
C10 Fe1 C6 40.84(9) . .
C4 Fe1 C6 127.48(11) . .
C3 Fe1 C6 165.49(11) . .
C2 Fe1 C6 152.06(10) . .
C1 Fe1 C6 117.23(9) . .
O1 Mg1 O2 91.27(9) . .
O1 Mg1 Si1 112.38(6) . .
O2 Mg1 Si1 110.74(7) . .
O1 Mg1 Si4 115.33(7) . .
O2 Mg1 Si4 111.75(7) . .
Si1 Mg1 Si4 113.37(4) . .
C1 Si1 Si2 97.03(8) . .
C1 Si1 Si3 109.42(8) . .
Si2 Si1 Si3 103.69(4) . .
C1 Si1 Mg1 102.91(8) . .
Si2 Si1 Mg1 120.81(4) . .
Si3 Si1 Mg1 120.16(4) . .
C12 Si2 C13 107.99(18) . .
C12 Si2 C11 107.75(18) . .
C13 Si2 C11 106.5(2) . .
C12 Si2 Si1 114.66(13) . .
C13 Si2 Si1 111.09(13) . .
C11 Si2 Si1 108.46(13) . .
C16 Si3 C15 107.0(3) . .
C16 Si3 C14 106.2(3) . .
C15 Si3 C14 103.1(2) . .
C16 Si3 Si1 113.72(15) . .
C15 Si3 Si1 111.21(16) . .
C14 Si3 Si1 114.76(16) . .
C6 Si4 Si5 106.89(8) . .
C6 Si4 Si6 99.09(8) . .
Si5 Si4 Si6 104.82(4) . .
C6 Si4 Mg1 105.12(8) . .
Si5 Si4 Mg1 121.97(4) . .
Si6 Si4 Mg1 116.21(4) . .
C19 Si5 C17 108.41(19) . .
C19 Si5 C18 105.20(19) . .
C17 Si5 C18 105.21(17) . .
C19 Si5 Si4 109.93(13) . .
C17 Si5 Si4 112.32(12) . .
C18 Si5 Si4 115.30(11) . .
C22 Si6 C20 105.9(2) . .
C22 Si6 C21 108.38(19) . .
C20 Si6 C21 106.97(19) . .
C22 Si6 Si4 108.75(13) . .
C20 Si6 Si4 112.29(12) . .
C21 Si6 Si4 114.16(12) . .
C26 O1 C23 108.2(3) . .
C26 O1 Mg1 125.54(19) . .
C23 O1 Mg1 126.1(2) . .
C30 O2 C27 107.2(3) . .
C30 O2 Mg1 126.2(2) . .
C27 O2 Mg1 125.8(3) . .
C5 C1 C2 105.1(2) . .
C5 C1 Si1 123.43(18) . .
C2 C1 Si1 131.46(19) . .
C5 C1 Fe1 68.40(13) . .
C2 C1 Fe1 68.76(14) . .
Si1 C1 Fe1 127.65(12) . .
C3 C2 C1 108.9(2) . .
C3 C2 Fe1 69.54(15) . .
C1 C2 Fe1 70.30(14) . .
C4 C3 C2 108.7(2) . .
C4 C3 Fe1 69.85(15) . .
C2 C3 Fe1 69.94(15) . .
C3 C4 C5 107.5(2) . .
C3 C4 Fe1 70.05(16) . .
C5 C4 Fe1 69.55(14) . .
C4 C5 C1 109.8(2) . .
C4 C5 Fe1 69.75(15) . .
C1 C5 Fe1 70.74(14) . .
C7 C6 C10 105.0(2) . .
C7 C6 Si4 123.33(18) . .
C10 C6 Si4 131.70(19) . .
C7 C6 Fe1 68.13(14) . .
C10 C6 Fe1 68.07(14) . .
Si4 C6 Fe1 127.06(12) . .
C8 C7 C6 109.8(2) . .
C8 C7 Fe1 69.50(15) . .
C6 C7 Fe1 71.16(14) . .
C9 C8 C7 107.7(2) . .
C9 C8 Fe1 69.60(16) . .
C7 C8 Fe1 69.70(15) . .
C8 C9 C10 108.0(2) . .
C8 C9 Fe1 70.02(15) . .
C10 C9 Fe1 69.87(14) . .
C9 C10 C6 109.4(2) . .
C9 C10 Fe1 69.24(15) . .
C6 C10 Fe1 71.08(14) . .
O1 C23 C24 107.5(3) . .
C25 C24 C23 104.7(3) . .
C24 C25 C26 106.9(4) . .
O1 C26 C25 105.9(3) . .
O2 C27 C28 102.5(5) . .
C29 C28 C27 112.1(5) . .
C28 C29 C30 106.6(5) . .
O2 C30 C29 108.8(5) . .
C33 C31 C32 129.2(7) 3_655 .
C33 C32 C31 80.0(6) . .
C32 C33 C31 132.9(8) . 3_655

loop_
_geom_bond_atom_site_label_1
_geom_bond_atom_site_label_2
_geom_bond_distance
_geom_bond_site_symmetry_2
Fe1 C9 2.035(3) .
Fe1 C8 2.040(3) .
Fe1 C5 2.041(2) .
Fe1 C7 2.043(3) .
Fe1 C10 2.043(3) .
Fe1 C4 2.044(3) .
Fe1 C3 2.047(3) .
Fe1 C2 2.052(3) .
Fe1 C1 2.073(2) .
Fe1 C6 2.083(2) .
Mg1 O1 2.0530(19) .
Mg1 O2 2.059(2) .
Mg1 Si1 2.6571(13) .
Mg1 Si4 2.6687(12) .
Si1 C1 1.901(2) .
Si1 Si2 2.3420(11) .
Si1 Si3 2.3524(12) .
Si2 C12 1.880(3) .
Si2 C13 1.880(4) .
Si2 C11 1.884(4) .
Si3 C16 1.839(5) .
Si3 C15 1.855(4) .
Si3 C14 1.908(5) .
Si4 C6 1.896(2) .
Si4 Si5 2.3516(10) .
Si4 Si6 2.3538(10) .
Si5 C19 1.868(4) .
Si5 C17 1.877(3) .
Si5 C18 1.891(3) .
Si6 C22 1.881(4) .
Si6 C20 1.887(4) .
Si6 C21 1.890(3) .
O1 C26 1.436(4) .
O1 C23 1.447(4) .
O2 C30 1.401(5) .
O2 C27 1.433(5) .
C1 C5 1.437(3) .
C1 C2 1.442(3) .
C2 C3 1.419(4) .
C3 C4 1.402(4) .
C4 C5 1.421(3) .
C6 C7 1.435(3) .
C6 C10 1.440(3) .
C7 C8 1.423(4) .
C8 C9 1.406(4) .
C9 C10 1.424(4) .
C23 C24 1.453(6) .
C24 C25 1.450(7) .
C25 C26 1.461(6) .
C27 C28 1.500(8) .
C28 C29 1.281(9) .
C29 C30 1.436(7) .
C31 C33 1.458(9) 3_655
C31 C32 1.475(11) .
C32 C33 1.339(10) .
C33 C31 1.458(9) 3_655

loop_
_geom_torsion_atom_site_label_1
_geom_torsion_atom_site_label_2
_geom_torsion_atom_site_label_3
_geom_torsion_atom_site_label_4
_geom_torsion
_geom_torsion_site_symmetry_1
_geom_torsion_site_symmetry_4
O1 Mg1 Si1 C1 -158.06(11) . .
O2 Mg1 Si1 C1 101.48(11) . .
Si4 Mg1 Si1 C1 -25.06(9) . .
O1 Mg1 Si1 Si2 95.50(8) . .
O2 Mg1 Si1 Si2 -4.96(8) . .
Si4 Mg1 Si1 Si2 -131.50(4) . .
O1 Mg1 Si1 Si3 -36.21(9) . .
O2 Mg1 Si1 Si3 -136.66(7) . .
Si4 Mg1 Si1 Si3 96.79(5) . .
C1 Si1 Si2 C12 174.46(17) . .
Si3 Si1 Si2 C12 62.44(15) . .
Mg1 Si1 Si2 C12 -75.92(15) . .
C1 Si1 Si2 C13 51.69(18) . .
Si3 Si1 Si2 C13 -60.32(16) . .
Mg1 Si1 Si2 C13 161.31(16) . .
C1 Si1 Si2 C11 -65.08(16) . .
Si3 Si1 Si2 C11 -177.09(14) . .
Mg1 Si1 Si2 C11 44.54(15) . .
C1 Si1 Si3 C16 70.5(3) . .
Si2 Si1 Si3 C16 173.2(3) . .
Mg1 Si1 Si3 C16 -48.1(3) . .
C1 Si1 Si3 C15 -168.6(2) . .
Si2 Si1 Si3 C15 -65.93(19) . .
Mg1 Si1 Si3 C15 72.78(19) . .
C1 Si1 Si3 C14 -52.1(2) . .
Si2 Si1 Si3 C14 50.6(2) . .
Mg1 Si1 Si3 C14 -170.7(2) . .
O1 Mg1 Si4 C6 117.27(10) . .
O2 Mg1 Si4 C6 -140.31(10) . .
Si1 Mg1 Si4 C6 -14.30(8) . .
O1 Mg1 Si4 Si5 -121.17(8) . .
O2 Mg1 Si4 Si5 -18.74(8) . .
Si1 Mg1 Si4 Si5 107.27(5) . .
O1 Mg1 Si4 Si6 8.88(8) . .
O2 Mg1 Si4 Si6 111.31(8) . .
Si1 Mg1 Si4 Si6 -122.68(4) . .
C6 Si4 Si5 C19 -171.08(17) . .
Si6 Si4 Si5 C19 -66.53(16) . .
Mg1 Si4 Si5 C19 68.20(17) . .
C6 Si4 Si5 C17 68.12(15) . .
Si6 Si4 Si5 C17 172.67(13) . .
Mg1 Si4 Si5 C17 -52.61(14) . .
C6 Si4 Si5 C18 -52.41(17) . .
Si6 Si4 Si5 C18 52.14(16) . .
Mg1 Si4 Si5 C18 -173.13(15) . .
C6 Si4 Si6 C22 -66.34(17) . .
Si5 Si4 Si6 C22 -176.63(15) . .
Mg1 Si4 Si6 C22 45.58(16) . .
C6 Si4 Si6 C20 50.55(17) . .
Si5 Si4 Si6 C20 -59.74(15) . .
Mg1 Si4 Si6 C20 162.46(15) . .
C6 Si4 Si6 C21 172.52(17) . .
Si5 Si4 Si6 C21 62.23(16) . .
Mg1 Si4 Si6 C21 -75.57(16) . .
O2 Mg1 O1 C26 -74.3(3) . .
Si1 Mg1 O1 C26 172.7(3) . .
Si4 Mg1 O1 C26 40.6(3) . .
O2 Mg1 O1 C23 102.0(4) . .
Si1 Mg1 O1 C23 -11.1(4) . .
Si4 Mg1 O1 C23 -143.1(3) . .
O1 Mg1 O2 C30 147.0(4) . .
Si1 Mg1 O2 C30 -98.4(4) . .
Si4 Mg1 O2 C30 29.0(4) . .
O1 Mg1 O2 C27 -44.1(4) . .
Si1 Mg1 O2 C27 70.4(4) . .
Si4 Mg1 O2 C27 -162.1(4) . .
Si2 Si1 C1 C5 86.0(2) . .
Si3 Si1 C1 C5 -166.81(18) . .
Mg1 Si1 C1 C5 -38.0(2) . .
Si2 Si1 C1 C2 -92.7(2) . .
Si3 Si1 C1 C2 14.5(3) . .
Mg1 Si1 C1 C2 143.4(2) . .
Si2 Si1 C1 Fe1 173.20(14) . .
Si3 Si1 C1 Fe1 -79.56(15) . .
Mg1 Si1 C1 Fe1 49.30(16) . .
C9 Fe1 C1 C5 -162.7(4) . .
C8 Fe1 C1 C5 168.89(15) . .
C7 Fe1 C1 C5 128.33(14) . .
C10 Fe1 C1 C5 53.8(3) . .
C4 Fe1 C1 C5 -36.85(15) . .
C3 Fe1 C1 C5 -79.94(17) . .
C2 Fe1 C1 C5 -117.0(2) . .
C6 Fe1 C1 C5 85.59(15) . .
C9 Fe1 C1 C2 -45.7(5) . .
C8 Fe1 C1 C2 -74.08(19) . .
C5 Fe1 C1 C2 117.0(2) . .
C7 Fe1 C1 C2 -114.63(16) . .
C10 Fe1 C1 C2 170.8(2) . .
C4 Fe1 C1 C2 80.19(17) . .
C3 Fe1 C1 C2 37.10(17) . .
C6 Fe1 C1 C2 -157.37(15) . .
C9 Fe1 C1 Si1 81.0(4) . .
C8 Fe1 C1 Si1 52.6(2) . .
C5 Fe1 C1 Si1 -116.3(2) . .
C7 Fe1 C1 Si1 12.05(18) . .
C10 Fe1 C1 Si1 -62.5(3) . .
C4 Fe1 C1 Si1 -153.14(19) . .
C3 Fe1 C1 Si1 163.8(2) . .
C2 Fe1 C1 Si1 126.7(2) . .
C6 Fe1 C1 Si1 -30.69(19) . .
C5 C1 C2 C3 0.1(3) . .
Si1 C1 C2 C3 178.9(2) . .
Fe1 C1 C2 C3 -59.01(19) . .
C5 C1 C2 Fe1 59.07(16) . .
Si1 C1 C2 Fe1 -122.1(2) . .
C9 Fe1 C2 C3 -73.7(2) . .
C8 Fe1 C2 C3 -114.09(19) . .
C5 Fe1 C2 C3 81.06(19) . .
C7 Fe1 C2 C3 -157.18(17) . .
C10 Fe1 C2 C3 -42.3(5) . .
C4 Fe1 C2 C3 37.01(17) . .
C1 Fe1 C2 C3 120.0(2) . .
C6 Fe1 C2 C3 166.9(2) . .
C9 Fe1 C2 C1 166.30(16) . .
C8 Fe1 C2 C1 125.88(16) . .
C5 Fe1 C2 C1 -38.98(14) . .
C7 Fe1 C2 C1 82.78(17) . .
C10 Fe1 C2 C1 -162.3(4) . .
C4 Fe1 C2 C1 -83.03(17) . .
C3 Fe1 C2 C1 -120.0(2) . .
C6 Fe1 C2 C1 46.9(3) . .
C1 C2 C3 C4 0.2(3) . .
Fe1 C2 C3 C4 -59.26(19) . .
C1 C2 C3 Fe1 59.48(18) . .
C9 Fe1 C3 C4 -113.53(17) . .
C8 Fe1 C3 C4 -156.40(16) . .
C5 Fe1 C3 C4 38.28(15) . .
C7 Fe1 C3 C4 168.3(2) . .
C10 Fe1 C3 C4 -72.2(2) . .
C2 Fe1 C3 C4 119.9(2) . .
C1 Fe1 C3 C4 82.42(17) . .
C6 Fe1 C3 C4 -35.1(5) . .
C9 Fe1 C3 C2 126.59(18) . .
C8 Fe1 C3 C2 83.7(2) . .
C5 Fe1 C3 C2 -81.60(18) . .
C7 Fe1 C3 C2 48.4(3) . .
C10 Fe1 C3 C2 167.88(16) . .
C4 Fe1 C3 C2 -119.9(2) . .
C1 Fe1 C3 C2 -37.47(16) . .
C6 Fe1 C3 C2 -155.0(4) . .
C2 C3 C4 C5 -0.4(3) . .
Fe1 C3 C4 C5 -59.72(18) . .
C2 C3 C4 Fe1 59.32(19) . .
C9 Fe1 C4 C3 84.42(19) . .
C8 Fe1 C4 C3 49.4(3) . .
C5 Fe1 C4 C3 -118.5(2) . .
C7 Fe1 C4 C3 -158.5(4) . .
C10 Fe1 C4 C3 127.91(16) . .
C2 Fe1 C4 C3 -37.38(16) . .
C1 Fe1 C4 C3 -81.48(17) . .
C6 Fe1 C4 C3 169.54(15) . .
C9 Fe1 C4 C5 -157.10(16) . .
C8 Fe1 C4 C5 167.9(2) . .
C7 Fe1 C4 C5 -40.1(5) . .
C10 Fe1 C4 C5 -113.61(16) . .
C3 Fe1 C4 C5 118.5(2) . .
C2 Fe1 C4 C5 81.10(17) . .
C1 Fe1 C4 C5 37.00(15) . .
C6 Fe1 C4 C5 -71.98(19) . .
C3 C4 C5 C1 0.4(3) . .
Fe1 C4 C5 C1 -59.59(17) . .
C3 C4 C5 Fe1 60.04(19) . .
C2 C1 C5 C4 -0.3(3) . .
Si1 C1 C5 C4 -179.28(17) . .
Fe1 C1 C5 C4 59.00(17) . .
C2 C1 C5 Fe1 -59.31(17) . .
Si1 C1 C5 Fe1 121.72(17) . .
C9 Fe1 C5 C4 49.3(3) . .
C8 Fe1 C5 C4 -157.8(4) . .
C7 Fe1 C5 C4 168.26(16) . .
C10 Fe1 C5 C4 84.78(19) . .
C3 Fe1 C5 C4 -37.73(17) . .
C2 Fe1 C5 C4 -81.66(18) . .
C1 Fe1 C5 C4 -120.7(2) . .
C6 Fe1 C5 C4 127.68(17) . .
C9 Fe1 C5 C1 170.0(2) . .
C8 Fe1 C5 C1 -37.1(5) . .
C7 Fe1 C5 C1 -71.04(18) . .
C10 Fe1 C5 C1 -154.51(14) . .
C4 Fe1 C5 C1 120.7(2) . .
C3 Fe1 C5 C1 82.98(16) . .
C2 Fe1 C5 C1 39.05(14) . .
C6 Fe1 C5 C1 -111.61(14) . .
Si5 Si4 C6 C7 -173.80(18) . .
Si6 Si4 C6 C7 77.6(2) . .
Mg1 Si4 C6 C7 -42.9(2) . .
Si5 Si4 C6 C10 5.3(2) . .
Si6 Si4 C6 C10 -103.3(2) . .
Mg1 Si4 C6 C10 136.2(2) . .
Si5 Si4 C6 Fe1 -87.36(14) . .
Si6 Si4 C6 Fe1 164.02(13) . .
Mg1 Si4 C6 Fe1 43.59(15) . .
C9 Fe1 C6 C7 -80.34(16) . .
C8 Fe1 C6 C7 -36.99(15) . .
C5 Fe1 C6 C7 127.70(14) . .
C10 Fe1 C6 C7 -117.5(2) . .
C4 Fe1 C6 C7 168.26(14) . .
C3 Fe1 C6 C7 -163.9(4) . .
C2 Fe1 C6 C7 52.0(3) . .
C1 Fe1 C6 C7 84.53(15) . .
C9 Fe1 C6 C10 37.14(16) . .
C8 Fe1 C6 C10 80.49(16) . .
C5 Fe1 C6 C10 -114.82(15) . .
C7 Fe1 C6 C10 117.5(2) . .
C4 Fe1 C6 C10 -74.25(18) . .
C3 Fe1 C6 C10 -46.4(5) . .
C2 Fe1 C6 C10 169.5(2) . .
C1 Fe1 C6 C10 -157.98(15) . .
C9 Fe1 C6 Si4 163.63(19) . .
C8 Fe1 C6 Si4 -153.02(19) . .
C5 Fe1 C6 Si4 11.67(18) . .
C7 Fe1 C6 Si4 -116.0(2) . .
C10 Fe1 C6 Si4 126.5(2) . .
C4 Fe1 C6 Si4 52.2(2) . .
C3 Fe1 C6 Si4 80.1(5) . .
C2 Fe1 C6 Si4 -64.0(3) . .
C1 Fe1 C6 Si4 -31.50(19) . .
C10 C6 C7 C8 0.5(3) . .
Si4 C6 C7 C8 179.81(18) . .
Fe1 C6 C7 C8 58.93(19) . .
C10 C6 C7 Fe1 -58.41(16) . .
Si4 C6 C7 Fe1 120.88(17) . .
C9 Fe1 C7 C8 -37.63(17) . .
C5 Fe1 C7 C8 167.38(17) . .
C10 Fe1 C7 C8 -81.87(18) . .
C4 Fe1 C7 C8 -160.7(4) . .
C3 Fe1 C7 C8 50.6(3) . .
C2 Fe1 C7 C8 84.26(19) . .
C1 Fe1 C7 C8 127.07(17) . .
C6 Fe1 C7 C8 -120.6(2) . .
C9 Fe1 C7 C6 83.02(16) . .
C8 Fe1 C7 C6 120.6(2) . .
C5 Fe1 C7 C6 -71.98(17) . .
C10 Fe1 C7 C6 38.78(14) . .
C4 Fe1 C7 C6 -40.1(5) . .
C3 Fe1 C7 C6 171.2(2) . .
C2 Fe1 C7 C6 -155.09(14) . .
C1 Fe1 C7 C6 -112.28(14) . .
C6 C7 C8 C9 -0.5(3) . .
Fe1 C7 C8 C9 59.4(2) . .
C6 C7 C8 Fe1 -59.93(18) . .
C5 Fe1 C8 C9 -161.6(4) . .
C7 Fe1 C8 C9 -119.0(2) . .
C10 Fe1 C8 C9 -38.07(16) . .
C4 Fe1 C8 C9 50.7(3) . .
C3 Fe1 C8 C9 84.69(19) . .
C2 Fe1 C8 C9 127.43(17) . .
C1 Fe1 C8 C9 168.89(15) . .
C6 Fe1 C8 C9 -82.06(17) . .
C9 Fe1 C8 C7 119.0(2) . .
C5 Fe1 C8 C7 -42.6(5) . .
C10 Fe1 C8 C7 80.90(17) . .
C4 Fe1 C8 C7 169.6(2) . .
C3 Fe1 C8 C7 -156.34(16) . .
C2 Fe1 C8 C7 -113.60(17) . .
C1 Fe1 C8 C7 -72.14(19) . .
C6 Fe1 C8 C7 36.91(15) . .
C7 C8 C9 C10 0.3(3) . .
Fe1 C8 C9 C10 59.78(19) . .
C7 C8 C9 Fe1 -59.49(19) . .
C5 Fe1 C9 C8 169.6(2) . .
C7 Fe1 C9 C8 38.00(16) . .
C10 Fe1 C9 C8 118.9(2) . .
C4 Fe1 C9 C8 -155.93(17) . .
C3 Fe1 C9 C8 -113.39(18) . .
C2 Fe1 C9 C8 -72.3(2) . .
C1 Fe1 C9 C8 -36.1(5) . .
C6 Fe1 C9 C8 81.83(17) . .
C8 Fe1 C9 C10 -118.9(2) . .
C5 Fe1 C9 C10 50.7(3) . .
C7 Fe1 C9 C10 -80.94(17) . .
C4 Fe1 C9 C10 85.13(19) . .
C3 Fe1 C9 C10 127.67(17) . .
C2 Fe1 C9 C10 168.78(16) . .
C1 Fe1 C9 C10 -155.0(3) . .
C6 Fe1 C9 C10 -37.11(15) . .
C8 C9 C10 C6 0.0(3) . .
Fe1 C9 C10 C6 59.90(18) . .
C8 C9 C10 Fe1 -59.9(2) . .
C7 C6 C10 C9 -0.3(3) . .
Si4 C6 C10 C9 -179.54(19) . .
Fe1 C6 C10 C9 -58.78(18) . .
C7 C6 C10 Fe1 58.45(16) . .
Si4 C6 C10 Fe1 -120.8(2) . .
C8 Fe1 C10 C9 37.62(17) . .
C5 Fe1 C10 C9 -156.55(16) . .
C7 Fe1 C10 C9 81.77(17) . .
C4 Fe1 C10 C9 -113.29(18) . .
C3 Fe1 C10 C9 -73.0(2) . .
C2 Fe1 C10 C9 -39.1(5) . .
C1 Fe1 C10 C9 166.2(2) . .
C6 Fe1 C10 C9 120.4(2) . .
C9 Fe1 C10 C6 -120.4(2) . .
C8 Fe1 C10 C6 -82.79(16) . .
C5 Fe1 C10 C6 83.04(16) . .
C7 Fe1 C10 C6 -38.65(14) . .
C4 Fe1 C10 C6 126.29(15) . .
C3 Fe1 C10 C6 166.63(16) . .
C2 Fe1 C10 C6 -159.5(4) . .
C1 Fe1 C10 C6 45.8(3) . .
C26 O1 C23 C24 7.0(6) . .
Mg1 O1 C23 C24 -169.8(3) . .
O1 C23 C24 C25 -20.6(6) . .
C23 C24 C25 C26 26.6(7) . .
C23 O1 C26 C25 9.5(5) . .
Mg1 O1 C26 C25 -173.7(4) . .
C24 C25 C26 O1 -22.5(6) . .
C30 O2 C27 C28 -5.7(7) . .
Mg1 O2 C27 C28 -176.3(5) . .
O2 C27 C28 C29 -5.2(12) . .
C27 C28 C29 C30 13.5(13) . .
C27 O2 C30 C29 13.9(8) . .
Mg1 O2 C30 C29 -175.6(5) . .
C28 C29 C30 O2 -17.2(11) . .
C33 C31 C32 C33 41.6(11) 3_655 .
C31 C32 C33 C31 -44.6(12) . 3_655
